data_1515550
loop_
_publ_author_name
'Clemente-Le\'on, Miguel'
'Coronado, Eugenio'
'L\'opez-Jord\`a, Maurici'
'Desplanches, C\'edric'
'Asthana, Saket'
'Wang, Hongfeng'
'L\'etard, Jean-Fran\,cois'

_publ_section_title
;
 A hybrid magnet with coexistence of ferromagnetism and photoinduced
 Fe(iii) spin-crossover
;
_journal_issue 6
_journal_name_full 'Chemical Science'
_journal_page_first 1121
_journal_paper_doi 10.1039/c1sc00015b
_journal_volume 2
_journal_year 2011
_chemical_formula_sum 'C27 H26 Cl2 Cr Fe Mn N4 O14'
_chemical_formula_weight 864.21
_chemical_name_systematic
;
?
;
_space_group_IT_number 14
_symmetry_cell_setting monoclinic
_symmetry_space_group_name_Hall '-P 2ybc'
_symmetry_space_group_name_H-M 'P 1 21/c 1'
_atom_sites_solution_hydrogens geom
_atom_sites_solution_primary direct
_atom_sites_solution_secondary difmap
_audit_creation_method SHELXL-97
_cell_angle_alpha 90.00
_cell_angle_beta 110.199(4)
_cell_angle_gamma 90.00
_cell_formula_units_Z 4
_cell_length_a 11.5602(4)
_cell_length_b 31.6268(12)
_cell_length_c 9.5237(4)
_cell_measurement_reflns_used 6961
_cell_measurement_temperature 92(2)
_cell_measurement_theta_max 32.4716
_cell_measurement_theta_min 2.9819
_cell_volume 3267.8(2)
_computing_structure_refinement 'SHELXL-97 (Sheldrick, 1997)'
_diffrn_ambient_temperature 92(2)
_diffrn_detector_area_resol_mean 16.0267
_diffrn_measured_fraction_theta_full 0.998
_diffrn_measured_fraction_theta_max 0.913
_diffrn_measurement_device_type 'SuperNova, Single source at offset), Sapphire3'
_diffrn_measurement_method '\w scans'
_diffrn_radiation_monochromator mirror
_diffrn_radiation_source 'SuperNova (Mo) X-ray Source'
_diffrn_radiation_type MoK\a
_diffrn_radiation_wavelength 0.71073
_diffrn_reflns_av_R_equivalents 0.0557
_diffrn_reflns_av_sigmaI/netI 0.1263
_diffrn_reflns_limit_h_max 16
_diffrn_reflns_limit_h_min -16
_diffrn_reflns_limit_k_max 47
_diffrn_reflns_limit_k_min -31
_diffrn_reflns_limit_l_max 14
_diffrn_reflns_limit_l_min -13
_diffrn_reflns_number 29715
_diffrn_reflns_theta_full 25.00
_diffrn_reflns_theta_max 32.55
_diffrn_reflns_theta_min 2.99
_exptl_absorpt_coefficient_mu 1.384
_exptl_absorpt_correction_T_max 0.8973
_exptl_absorpt_correction_T_min 0.7693
_exptl_absorpt_correction_type multi-scan
_exptl_absorpt_process_details
;
CrysAlisPro, Oxford Diffraction Ltd.,
Version 1.171.33.66 (release 28-04-2010 CrysAlis171 .NET)
(compiled Apr 28 2010,14:27:37)
Empirical absorption correction using spherical harmonics,
implemented in SCALE3 ABSPACK scaling algorithm.
;
_exptl_crystal_colour black
_exptl_crystal_density_diffrn 1.757
_exptl_crystal_density_method 'not measured'
_exptl_crystal_description prism
_exptl_crystal_F_000 1748
_exptl_crystal_size_max 0.20
_exptl_crystal_size_mid 0.14
_exptl_crystal_size_min 0.08
_refine_diff_density_max 1.059
_refine_diff_density_min -1.064
_refine_diff_density_rms 0.108
_refine_ls_extinction_method none
_refine_ls_goodness_of_fit_ref 0.923
_refine_ls_hydrogen_treatment constr
_refine_ls_matrix_type full
_refine_ls_number_parameters 451
_refine_ls_number_reflns 10846
_refine_ls_number_restraints 0
_refine_ls_restrained_S_all 0.923
_refine_ls_R_factor_all 0.1074
_refine_ls_R_factor_gt 0.0546
_refine_ls_shift/su_max 0.000
_refine_ls_shift/su_mean 0.000
_refine_ls_structure_factor_coef Fsqd
_refine_ls_weighting_details 'calc w=1/[\s^2^(Fo^2^)+(0.0499P)^2^+0.0000P] where P=(Fo^2^+2Fc^2^)/3'
_refine_ls_weighting_scheme calc
_refine_ls_wR_factor_gt 0.1139
_refine_ls_wR_factor_ref 0.1230
_reflns_number_gt 6039
_reflns_number_total 10846
_reflns_threshold_expression >2sigma(I)
_cod_data_source_file c1sc00015b.txt
_cod_data_source_block shelxl
_cod_depositor_comments
;
The following automatic conversions were performed:

'_symmetry_cell_setting' value 'Monoclinic' changed to 'monoclinic'
according to
/usr/data/users/saulius/automatic-downloads/retrospective/RSC/lib/dictionaries/cif_core.dic
dictionary named 'cif_core.dic' version 2.4.2 from 2011-04-26.

Automatic conversion script
Id: cif_fix_values 2281 2013-09-26 08:29:07Z andrius 
;
_cod_original_sg_symbol_H-M P21/c
_cod_database_code 1515550

loop_
_symmetry_equiv_pos_as_xyz
'x, y, z'
'-x, y+1/2, -z+1/2'
'-x, -y, -z'
'x, -y-1/2, z-1/2'

loop_
_atom_site_label
_atom_site_type_symbol
_atom_site_fract_x
_atom_site_fract_y
_atom_site_fract_z
_atom_site_U_iso_or_equiv
_atom_site_adp_type
_atom_site_occupancy
_atom_site_symmetry_multiplicity
_atom_site_calc_flag
_atom_site_refinement_flags
_atom_site_disorder_group
C1 C 0.9635(3) 0.18452(10) 1.1493(4) 0.0176(7) Uani 1 1 d . .
C2 C 1.0632(3) 0.19870(10) 1.2733(4) 0.0203(7) Uani 1 1 d . .
H2 H 1.1449 0.1914 1.2811 0.024 Uiso 1 1 calc R .
C3 C 1.0439(3) 0.22317(10) 1.3842(4) 0.0230(7) Uani 1 1 d . .
H3 H 1.1121 0.2323 1.4675 0.028 Uiso 1 1 calc R .
C4 C 0.9243(3) 0.23442(10) 1.3735(4) 0.0237(8) Uani 1 1 d . .
H4 H 0.9111 0.2511 1.4497 0.028 Uiso 1 1 calc R .
C5 C 0.8263(3) 0.22138(10) 1.2529(4) 0.0216(7) Uani 1 1 d . .
H5 H 0.7452 0.2292 1.2464 0.026 Uiso 1 1 calc R .
C6 C 0.8424(3) 0.19678(10) 1.1392(4) 0.0176(7) Uani 1 1 d . .
C7 C 0.7369(3) 0.18649(10) 1.0121(4) 0.0211(7) Uani 1 1 d . .
H7 H 0.6599 0.1977 1.0090 0.025 Uiso 1 1 calc R .
C8 C 0.6217(3) 0.15526(11) 0.7783(4) 0.0305(9) Uani 1 1 d . .
H8A H 0.6124 0.1753 0.6952 0.037 Uiso 1 1 calc R .
H8B H 0.5507 0.1589 0.8127 0.037 Uiso 1 1 calc R .
C9 C 0.6269(3) 0.11110(11) 0.7277(4) 0.0281(8) Uani 1 1 d . .
H9A H 0.5611 0.1065 0.6297 0.034 Uiso 1 1 calc R .
H9B H 0.6136 0.0911 0.8006 0.034 Uiso 1 1 calc R .
C10 C 0.7648(4) 0.11814(12) 0.5735(4) 0.0386(10) Uani 1 1 d . .
H10A H 0.6838 0.1177 0.4916 0.046 Uiso 1 1 calc R .
H10B H 0.8207 0.0987 0.5460 0.046 Uiso 1 1 calc R .
C11 C 0.8168(4) 0.16227(12) 0.5919(4) 0.0368(10) Uani 1 1 d . .
H11A H 0.8520 0.1680 0.5126 0.044 Uiso 1 1 calc R .
H11B H 0.7498 0.1829 0.5808 0.044 Uiso 1 1 calc R .
C12 C 1.0430(3) 0.15904(11) 0.7489(4) 0.0294(9) Uani 1 1 d . .
H12A H 1.1016 0.1752 0.8323 0.035 Uiso 1 1 calc R .
H12B H 1.0540 0.1679 0.6546 0.035 Uiso 1 1 calc R .
C13 C 1.0674(4) 0.11221(12) 0.7735(5) 0.0337(9) Uani 1 1 d . .
H13A H 1.0277 0.0966 0.6789 0.040 Uiso 1 1 calc R .
H13B H 1.1572 0.1067 0.8080 0.040 Uiso 1 1 calc R .
C14 C 1.0727(3) 0.06946(11) 0.9816(4) 0.0251(8) Uani 1 1 d . .
H14 H 1.1474 0.0584 0.9760 0.030 Uiso 1 1 calc R .
C15 C 1.0293(3) 0.05292(11) 1.0952(4) 0.0234(7) Uani 1 1 d . .
C16 C 1.1015(3) 0.02246(11) 1.1936(4) 0.0281(8) Uani 1 1 d . .
H16 H 1.1793 0.0151 1.1876 0.034 Uiso 1 1 calc R .
C17 C 1.0628(4) 0.00305(12) 1.2984(4) 0.0328(9) Uani 1 1 d . .
H17 H 1.1138 -0.0171 1.3656 0.039 Uiso 1 1 calc R .
C18 C 0.9463(4) 0.01352(12) 1.3047(5) 0.0367(10) Uani 1 1 d . .
H18 H 0.9175 -0.0005 1.3746 0.044 Uiso 1 1 calc R .
C19 C 0.8737(3) 0.04362(12) 1.2116(4) 0.0310(9) Uani 1 1 d . .
H19 H 0.7962 0.0507 1.2192 0.037 Uiso 1 1 calc R .
C20 C 0.9133(3) 0.06426(10) 1.1044(4) 0.0227(7) Uani 1 1 d . .
C21 C 0.3528(3) 0.23913(9) 0.8746(4) 0.0155(7) Uani 1 1 d . .
C22 C 0.4734(3) 0.26213(9) 0.9684(4) 0.0169(7) Uani 1 1 d . .
C23 C 0.3854(3) 0.12246(10) 1.2191(3) 0.0168(7) Uani 1 1 d . .
C24 C 0.5045(3) 0.12594(9) 1.1789(3) 0.0150(6) Uani 1 1 d . .
C25 C 0.4443(3) -0.01421(10) 1.4577(4) 0.0195(7) Uani 1 1 d . .
C26 C 0.5644(3) -0.00821(9) 1.0491(4) 0.0161(7) Uani 1 1 d . .
N1 N 0.7376(2) 0.16335(9) 0.9018(3) 0.0217(6) Uani 1 1 d . .
N2 N 0.7499(3) 0.10341(8) 0.7143(3) 0.0231(6) Uani 1 1 d . .
H2A H 0.7639 0.0744 0.7213 0.028 Uiso 1 1 calc R .
N3 N 0.9140(3) 0.16766(9) 0.7408(3) 0.0232(6) Uani 1 1 d . .
H3A H 0.9110 0.1956 0.7697 0.028 Uiso 1 1 calc R .
N4 N 1.0165(3) 0.09832(9) 0.8870(3) 0.0241(7) Uani 1 1 d . .
O1 O 0.98919(19) 0.16179(7) 1.0481(3) 0.0224(5) Uani 1 1 d . .
O2 O 0.8380(2) 0.09228(7) 1.0176(3) 0.0263(6) Uani 1 1 d . .
O3 O 0.3101(2) 0.24761(7) 0.7382(3) 0.0219(5) Uani 1 1 d . .
O4 O 0.3104(2) 0.21366(7) 0.9447(3) 0.0229(5) Uani 1 1 d . .
O5 O 0.51966(19) 0.28649(6) 0.8988(3) 0.0207(5) Uani 1 1 d . .
O6 O 0.51531(19) 0.25414(6) 1.1056(3) 0.0196(5) Uani 1 1 d . .
O7 O 0.3264(2) 0.15563(7) 1.2132(3) 0.0216(5) Uani 1 1 d . .
O8 O 0.3600(2) 0.08642(7) 1.2543(3) 0.0232(5) Uani 1 1 d . .
O9 O 0.5307(2) 0.16186(7) 1.1438(3) 0.0208(5) Uani 1 1 d . .
O10 O 0.5651(2) 0.09288(7) 1.1872(3) 0.0196(5) Uani 1 1 d . .
O11 O 0.3968(2) -0.00865(7) 1.3188(3) 0.0240(5) Uani 1 1 d . .
O12 O 0.4116(2) -0.04050(7) 1.5335(3) 0.0237(5) Uani 1 1 d . .
O13 O 0.60069(19) 0.00071(7) 1.1851(3) 0.0193(5) Uani 1 1 d . .
O14 O 0.62119(19) -0.02979(7) 0.9836(3) 0.0210(5) Uani 1 1 d . .
C1S C 0.2217(3) 0.11086(10) 1.4850(4) 0.0242(8) Uani 1 1 d . .
H1S1 H 0.1328 0.1129 1.4697 0.029 Uiso 1 1 calc R .
H1S2 H 0.2307 0.1085 1.3856 0.029 Uiso 1 1 calc R .
Cl1 Cl 0.29834(9) 0.15688(3) 1.57698(11) 0.0339(2) Uani 1 1 d . .
Cl2 Cl 0.28436(9) 0.06567(3) 1.59248(11) 0.0314(2) Uani 1 1 d . .
Fe Fe 0.87702(4) 0.130678(15) 0.89347(6) 0.01886(12) Uani 1 1 d . .
Mn1 Mn 0.41338(5) 0.208694(14) 1.17050(6) 0.01459(11) Uani 0.50 1 d P 1
Cr1 Cr 0.41338(5) 0.208694(14) 1.17050(6) 0.01459(11) Uani 0.50 1 d P 2
Mn2 Mn 0.48110(5) 0.039915(15) 1.24054(6) 0.01531(11) Uani 0.50 1 d P 3
Cr2 Cr 0.48110(5) 0.039915(15) 1.24054(6) 0.01531(11) Uani 0.50 1 d P 4

loop_
_atom_site_aniso_label
_atom_site_aniso_U_11
_atom_site_aniso_U_22
_atom_site_aniso_U_33
_atom_site_aniso_U_23
_atom_site_aniso_U_13
_atom_site_aniso_U_12
C1 0.0184(16) 0.0200(17) 0.0160(16) 0.0020(14) 0.0078(14) -0.0011(13)
C2 0.0130(15) 0.0249(18) 0.0225(18) -0.0013(15) 0.0055(14) -0.0009(13)
C3 0.0223(17) 0.0216(18) 0.0239(19) -0.0014(15) 0.0066(15) -0.0072(14)
C4 0.0273(19) 0.0186(18) 0.029(2) -0.0052(16) 0.0140(17) -0.0011(15)
C5 0.0196(16) 0.0202(18) 0.028(2) 0.0056(15) 0.0119(16) 0.0063(14)
C6 0.0146(15) 0.0193(17) 0.0194(17) 0.0045(14) 0.0067(14) -0.0016(13)
C7 0.0175(16) 0.0209(18) 0.0262(19) 0.0019(15) 0.0091(15) 0.0005(14)
C8 0.0180(17) 0.033(2) 0.032(2) -0.0047(18) -0.0023(16) 0.0022(16)
C9 0.0156(16) 0.0227(19) 0.039(2) -0.0078(17) 0.0013(16) -0.0025(14)
C10 0.045(2) 0.044(3) 0.020(2) -0.0042(19) 0.0043(18) -0.021(2)
C11 0.036(2) 0.046(3) 0.022(2) 0.0099(19) 0.0013(18) -0.0133(19)
C12 0.032(2) 0.029(2) 0.034(2) -0.0040(17) 0.0197(18) -0.0067(16)
C13 0.037(2) 0.040(2) 0.035(2) -0.0014(19) 0.025(2) 0.0023(18)
C14 0.0189(17) 0.027(2) 0.028(2) -0.0056(17) 0.0061(16) 0.0014(15)
C15 0.0217(17) 0.0225(18) 0.0240(19) -0.0011(15) 0.0053(15) -0.0013(14)
C16 0.0216(18) 0.025(2) 0.031(2) -0.0031(17) 0.0010(16) -0.0005(15)
C17 0.034(2) 0.028(2) 0.028(2) 0.0035(17) 0.0000(18) 0.0027(17)
C18 0.037(2) 0.040(2) 0.031(2) 0.010(2) 0.0084(19) -0.0070(19)
C19 0.0208(18) 0.040(2) 0.031(2) 0.0069(19) 0.0080(17) -0.0022(17)
C20 0.0186(17) 0.0232(19) 0.0216(19) 0.0010(15) 0.0011(15) -0.0029(14)
C21 0.0113(14) 0.0133(16) 0.0214(18) -0.0083(14) 0.0051(14) 0.0009(12)
C22 0.0123(14) 0.0135(16) 0.0263(19) -0.0046(14) 0.0085(14) 0.0024(12)
C23 0.0146(14) 0.0250(19) 0.0114(15) -0.0012(13) 0.0053(12) -0.0043(13)
C24 0.0142(14) 0.0186(17) 0.0117(16) -0.0019(13) 0.0039(12) -0.0015(13)
C25 0.0149(15) 0.0159(18) 0.027(2) -0.0087(15) 0.0060(15) 0.0033(13)
C26 0.0169(15) 0.0092(15) 0.0223(18) 0.0041(13) 0.0067(14) -0.0009(12)
N1 0.0146(13) 0.0253(16) 0.0228(16) 0.0021(13) 0.0033(12) 0.0020(12)
N2 0.0250(15) 0.0158(15) 0.0299(17) -0.0012(13) 0.0112(14) -0.0030(12)
N3 0.0234(15) 0.0202(15) 0.0248(17) -0.0010(13) 0.0068(13) -0.0049(12)
N4 0.0235(15) 0.0271(17) 0.0239(17) -0.0002(14) 0.0112(14) -0.0007(13)
O1 0.0138(11) 0.0310(14) 0.0229(13) -0.0058(11) 0.0067(10) 0.0001(10)
O2 0.0184(12) 0.0330(14) 0.0277(14) 0.0080(12) 0.0081(11) 0.0018(11)
O3 0.0168(11) 0.0209(13) 0.0229(14) -0.0078(11) 0.0003(10) -0.0011(10)
O4 0.0203(12) 0.0216(13) 0.0308(14) -0.0128(11) 0.0137(11) -0.0110(10)
O5 0.0150(11) 0.0171(12) 0.0306(14) -0.0052(11) 0.0087(10) -0.0050(9)
O6 0.0139(11) 0.0161(12) 0.0250(14) -0.0047(10) 0.0018(10) -0.0015(9)
O7 0.0160(11) 0.0287(13) 0.0232(13) 0.0003(11) 0.0109(10) 0.0050(10)
O8 0.0246(12) 0.0286(14) 0.0226(13) -0.0053(11) 0.0160(11) -0.0094(10)
O9 0.0202(12) 0.0234(13) 0.0241(13) -0.0006(10) 0.0144(11) -0.0033(10)
O10 0.0182(11) 0.0222(12) 0.0224(13) 0.0024(10) 0.0122(10) 0.0034(10)
O11 0.0201(12) 0.0185(13) 0.0255(14) -0.0100(11) -0.0023(11) 0.0021(10)
O12 0.0226(12) 0.0174(12) 0.0340(15) -0.0124(11) 0.0133(11) -0.0067(10)
O13 0.0179(12) 0.0185(12) 0.0197(13) 0.0033(10) 0.0043(10) 0.0029(9)
O14 0.0177(12) 0.0232(13) 0.0241(13) 0.0048(11) 0.0099(10) 0.0066(10)
C1S 0.0203(17) 0.030(2) 0.0231(19) -0.0025(16) 0.0082(15) 0.0013(15)
Cl1 0.0328(5) 0.0284(5) 0.0319(5) -0.0012(4) 0.0003(4) -0.0012(4)
Cl2 0.0346(5) 0.0269(5) 0.0343(5) 0.0027(4) 0.0141(4) 0.0045(4)
Fe 0.0150(2) 0.0211(3) 0.0199(3) 0.0008(2) 0.0053(2) -0.0008(2)
Mn1 0.0178(2) 0.0114(2) 0.0165(3) 0.0007(2) 0.0084(2) 0.00094(19)
Cr1 0.0178(2) 0.0114(2) 0.0165(3) 0.0007(2) 0.0084(2) 0.00094(19)
Mn2 0.0202(3) 0.0118(2) 0.0153(3) 0.0002(2) 0.0078(2) 0.0013(2)
Cr2 0.0202(3) 0.0118(2) 0.0153(3) 0.0002(2) 0.0078(2) 0.0013(2)

loop_
_atom_type_symbol
_atom_type_description
_atom_type_scat_dispersion_real
_atom_type_scat_dispersion_imag
_atom_type_scat_source
C C 0.0033 0.0016 'International Tables Vol C Tables 4.2.6.8 and 6.1.1.4'
H H 0.0000 0.0000 'International Tables Vol C Tables 4.2.6.8 and 6.1.1.4'
N N 0.0061 0.0033 'International Tables Vol C Tables 4.2.6.8 and 6.1.1.4'
O O 0.0106 0.0060 'International Tables Vol C Tables 4.2.6.8 and 6.1.1.4'
Cl Cl 0.1484 0.1585 'International Tables Vol C Tables 4.2.6.8 and 6.1.1.4'
Cr Cr 0.3209 0.6236 'International Tables Vol C Tables 4.2.6.8 and 6.1.1.4'
Mn Mn 0.3368 0.7283 'International Tables Vol C Tables 4.2.6.8 and 6.1.1.4'
Fe Fe 0.3463 0.8444 'International Tables Vol C Tables 4.2.6.8 and 6.1.1.4'

loop_
_geom_angle_atom_site_label_1
_geom_angle_atom_site_label_2
_geom_angle_atom_site_label_3
_geom_angle
_geom_angle_site_symmetry_1
_geom_angle_site_symmetry_3
O1 C1 C2 117.5(3) . .
O1 C1 C6 124.4(3) . .
C2 C1 C6 118.1(3) . .
C3 C2 C1 121.0(3) . .
C3 C2 H2 119.5 . .
C1 C2 H2 119.5 . .
C2 C3 C4 120.1(3) . .
C2 C3 H3 119.9 . .
C4 C3 H3 119.9 . .
C5 C4 C3 119.7(3) . .
C5 C4 H4 120.1 . .
C3 C4 H4 120.1 . .
C4 C5 C6 121.6(3) . .
C4 C5 H5 119.2 . .
C6 C5 H5 119.2 . .
C5 C6 C1 119.4(3) . .
C5 C6 C7 118.7(3) . .
C1 C6 C7 121.8(3) . .
N1 C7 C6 125.4(3) . .
N1 C7 H7 117.3 . .
C6 C7 H7 117.3 . .
N1 C8 C9 107.2(3) . .
N1 C8 H8A 110.3 . .
C9 C8 H8A 110.3 . .
N1 C8 H8B 110.3 . .
C9 C8 H8B 110.3 . .
H8A C8 H8B 108.5 . .
C8 C9 N2 109.1(3) . .
C8 C9 H9A 109.9 . .
N2 C9 H9A 109.9 . .
C8 C9 H9B 109.9 . .
N2 C9 H9B 109.9 . .
H9A C9 H9B 108.3 . .
N2 C10 C11 110.6(3) . .
N2 C10 H10A 109.5 . .
C11 C10 H10A 109.5 . .
N2 C10 H10B 109.5 . .
C11 C10 H10B 109.5 . .
H10A C10 H10B 108.1 . .
N3 C11 C10 111.0(3) . .
N3 C11 H11A 109.4 . .
C10 C11 H11A 109.4 . .
N3 C11 H11B 109.4 . .
C10 C11 H11B 109.4 . .
H11A C11 H11B 108.0 . .
N3 C12 C13 108.5(3) . .
N3 C12 H12A 110.0 . .
C13 C12 H12A 110.0 . .
N3 C12 H12B 110.0 . .
C13 C12 H12B 110.0 . .
H12A C12 H12B 108.4 . .
N4 C13 C12 107.9(3) . .
N4 C13 H13A 110.1 . .
C12 C13 H13A 110.1 . .
N4 C13 H13B 110.1 . .
C12 C13 H13B 110.1 . .
H13A C13 H13B 108.4 . .
N4 C14 C15 124.1(3) . .
N4 C14 H14 117.9 . .
C15 C14 H14 117.9 . .
C16 C15 C20 119.3(3) . .
C16 C15 C14 118.1(3) . .
C20 C15 C14 122.4(3) . .
C17 C16 C15 121.7(3) . .
C17 C16 H16 119.1 . .
C15 C16 H16 119.1 . .
C16 C17 C18 118.9(4) . .
C16 C17 H17 120.6 . .
C18 C17 H17 120.6 . .
C19 C18 C17 121.0(3) . .
C19 C18 H18 119.5 . .
C17 C18 H18 119.5 . .
C18 C19 C20 120.6(3) . .
C18 C19 H19 119.7 . .
C20 C19 H19 119.7 . .
O2 C20 C19 117.1(3) . .
O2 C20 C15 124.4(3) . .
C19 C20 C15 118.4(3) . .
O3 C21 O4 127.4(3) . .
O3 C21 C22 116.9(3) . .
O4 C21 C22 115.7(3) . .
O5 C22 O6 126.5(3) . .
O5 C22 C21 116.5(3) . .
O6 C22 C21 116.9(3) . .
O7 C23 O8 127.3(3) . .
O7 C23 C24 116.6(3) . .
O8 C23 C24 116.1(3) . .
O10 C24 O9 126.6(3) . .
O10 C24 C23 116.8(3) . .
O9 C24 C23 116.5(3) . .
O12 C25 O11 126.5(3) . .
O12 C25 C25 116.8(4) . 3_658
O11 C25 C25 116.6(4) . 3_658
O13 C26 O14 126.4(3) . .
O13 C26 C26 117.3(3) . 3_657
O14 C26 C26 116.2(4) . 3_657
C7 N1 C8 119.6(3) . .
C7 N1 Fe 125.3(2) . .
C8 N1 Fe 114.6(2) . .
C10 N2 C9 116.0(3) . .
C10 N2 Fe 110.6(2) . .
C9 N2 Fe 107.2(2) . .
C10 N2 H2A 107.6 . .
C9 N2 H2A 107.6 . .
Fe N2 H2A 107.6 . .
C11 N3 C12 116.2(3) . .
C11 N3 Fe 110.0(2) . .
C12 N3 Fe 108.3(2) . .
C11 N3 H3A 107.3 . .
C12 N3 H3A 107.3 . .
Fe N3 H3A 107.3 . .
C14 N4 C13 119.6(3) . .
C14 N4 Fe 125.3(2) . .
C13 N4 Fe 114.7(2) . .
C1 O1 Fe 126.4(2) . .
C20 O2 Fe 126.0(2) . .
C21 O3 Cr1 113.8(2) . 4_565
C21 O3 Mn1 113.8(2) . 4_565
Cr1 O3 Mn1 0.00(3) 4_565 4_565
C21 O4 Mn1 114.4(2) . .
C22 O5 Cr1 112.9(2) . 4_565
C22 O5 Mn1 112.9(2) . 4_565
Cr1 O5 Mn1 0.00(3) 4_565 4_565
C22 O6 Mn1 113.2(2) . .
C23 O7 Mn1 113.44(18) . .
C23 O8 Mn2 113.92(18) . .
C24 O9 Mn1 112.68(17) . .
C24 O10 Mn2 112.99(18) . .
C25 O11 Mn2 113.0(2) . .
C25 O12 Cr2 113.7(2) . 3_658
C25 O12 Mn2 113.7(2) . 3_658
Cr2 O12 Mn2 0.000(17) 3_658 3_658
C26 O13 Mn2 112.82(19) . .
C26 O14 Cr2 112.7(2) . 3_657
C26 O14 Mn2 112.7(2) . 3_657
Cr2 O14 Mn2 0.00(4) 3_657 3_657
Cl2 C1S Cl1 110.1(2) . .
Cl2 C1S H1S1 109.6 . .
Cl1 C1S H1S1 109.6 . .
Cl2 C1S H1S2 109.6 . .
Cl1 C1S H1S2 109.6 . .
H1S1 C1S H1S2 108.1 . .
O2 Fe O1 95.60(11) . .
O2 Fe N4 93.61(11) . .
O1 Fe N4 86.80(11) . .
O2 Fe N1 86.23(11) . .
O1 Fe N1 92.72(11) . .
N4 Fe N1 179.48(14) . .
O2 Fe N2 89.58(11) . .
O1 Fe N2 173.48(11) . .
N4 Fe N2 96.84(12) . .
N1 Fe N2 83.66(12) . .
O2 Fe N3 173.79(11) . .
O1 Fe N3 90.03(11) . .
N4 Fe N3 84.10(11) . .
N1 Fe N3 96.12(11) . .
N2 Fe N3 84.98(11) . .
O7 Mn1 O3 96.24(8) . 4_566
O7 Mn1 O4 96.97(9) . .
O3 Mn1 O4 94.93(9) 4_566 .
O7 Mn1 O9 80.10(8) . .
O3 Mn1 O9 169.48(9) 4_566 .
O4 Mn1 O9 95.30(9) . .
O7 Mn1 O6 169.03(8) . .
O3 Mn1 O6 94.46(8) 4_566 .
O4 Mn1 O6 79.70(9) . .
O9 Mn1 O6 89.76(8) . .
O7 Mn1 O5 90.32(9) . 4_566
O3 Mn1 O5 79.83(9) 4_566 4_566
O4 Mn1 O5 171.47(8) . 4_566
O9 Mn1 O5 90.28(9) . 4_566
O6 Mn1 O5 93.91(9) . 4_566
O13 Mn2 O8 167.33(9) . .
O13 Mn2 O14 80.66(9) . 3_657
O8 Mn2 O14 90.98(9) . 3_657
O13 Mn2 O12 93.30(9) . 3_658
O8 Mn2 O12 95.92(9) . 3_658
O14 Mn2 O12 171.54(9) 3_657 3_658
O13 Mn2 O10 90.62(8) . .
O8 Mn2 O10 79.99(8) . .
O14 Mn2 O10 91.22(9) 3_657 .
O12 Mn2 O10 94.77(9) 3_658 .
O13 Mn2 O11 94.93(8) . .
O8 Mn2 O11 95.24(8) . .
O14 Mn2 O11 94.77(9) 3_657 .
O12 Mn2 O11 79.77(9) 3_658 .
O10 Mn2 O11 172.41(9) . .

loop_
_geom_bond_atom_site_label_1
_geom_bond_atom_site_label_2
_geom_bond_distance
_geom_bond_site_symmetry_2
C1 O1 1.316(3) .
C1 C2 1.409(5) .
C1 C6 1.423(4) .
C2 C3 1.388(4) .
C2 H2 0.9500 .
C3 C4 1.396(4) .
C3 H3 0.9500 .
C4 C5 1.370(5) .
C4 H4 0.9500 .
C5 C6 1.398(4) .
C5 H5 0.9500 .
C6 C7 1.428(5) .
C7 N1 1.282(4) .
C7 H7 0.9500 .
C8 N1 1.468(4) .
C8 C9 1.486(5) .
C8 H8A 0.9900 .
C8 H8B 0.9900 .
C9 N2 1.491(4) .
C9 H9A 0.9900 .
C9 H9B 0.9900 .
C10 N2 1.484(4) .
C10 C11 1.506(5) .
C10 H10A 0.9900 .
C10 H10B 0.9900 .
C11 N3 1.484(5) .
C11 H11A 0.9900 .
C11 H11B 0.9900 .
C12 N3 1.491(4) .
C12 C13 1.511(5) .
C12 H12A 0.9900 .
C12 H12B 0.9900 .
C13 N4 1.465(4) .
C13 H13A 0.9900 .
C13 H13B 0.9900 .
C14 N4 1.289(4) .
C14 C15 1.439(5) .
C14 H14 0.9500 .
C15 C16 1.401(5) .
C15 C20 1.420(4) .
C16 C17 1.372(5) .
C16 H16 0.9500 .
C17 C18 1.409(5) .
C17 H17 0.9500 .
C18 C19 1.372(5) .
C18 H18 0.9500 .
C19 C20 1.414(5) .
C19 H19 0.9500 .
C20 O2 1.315(4) .
C21 O3 1.249(4) .
C21 O4 1.249(4) .
C21 C22 1.553(4) .
C22 O5 1.251(4) .
C22 O6 1.253(4) .
C23 O7 1.242(3) .
C23 O8 1.251(3) .
C23 C24 1.555(4) .
C24 O10 1.246(3) .
C24 O9 1.251(3) .
C25 O12 1.242(4) .
C25 O11 1.257(4) .
C25 C25 1.550(6) 3_658
C26 O13 1.248(4) .
C26 O14 1.253(3) .
C26 C26 1.549(6) 3_657
N1 Fe 1.939(3) .
N2 Fe 2.021(3) .
N2 H2A 0.9300 .
N3 Fe 2.023(3) .
N3 H3A 0.9300 .
N4 Fe 1.929(3) .
O1 Fe 1.871(2) .
O2 Fe 1.856(2) .
O3 Cr1 2.069(2) 4_565
O3 Mn1 2.069(2) 4_565
O4 Mn1 2.073(3) .
O5 Cr1 2.101(2) 4_565
O5 Mn1 2.101(2) 4_565
O6 Mn1 2.083(2) .
O7 Mn1 2.068(2) .
O8 Mn2 2.065(2) .
O9 Mn1 2.082(2) .
O10 Mn2 2.085(2) .
O11 Mn2 2.089(2) .
O12 Cr2 2.080(3) 3_658
O12 Mn2 2.080(3) 3_658
O13 Mn2 2.057(2) .
O14 Cr2 2.077(2) 3_657
O14 Mn2 2.077(2) 3_657
C1S Cl2 1.762(3) .
C1S Cl1 1.770(3) .
C1S H1S1 0.9900 .
C1S H1S2 0.9900 .
Mn1 O3 2.069(2) 4_566
Mn1 O5 2.101(2) 4_566
Mn2 O14 2.077(2) 3_657
Mn2 O12 2.080(3) 3_658
